data_1567197
loop_
_publ_author_name
'Xia, Hai-Lun'
'Zhou, Kang'
'Wu, Shenjie'
'Ren, Daming'
'Xing, Kai'
'Guo, Jiandong'
'Wang, Xiaotai'
'Liu, Xiao-Yuan'
'Li, Jing'

_publ_section_title
;
 Building an emission library of donor-acceptor-donor type linker-based
 luminescent metal-organic frameworks.
;
_journal_issue 27
_journal_name_full 'Chemical science'
_journal_page_first 8036
_journal_page_last 8044
_journal_paper_doi 10.1039/d2sc02267b
_journal_volume 13
_journal_year 2022
_chemical_formula_moiety 'C112 H64 N16 O16 S4 Zn4, O'
_chemical_formula_sum 'C112 H64 N16 O17 S4 Zn4'
_chemical_formula_weight 2295.51
_space_group_crystal_system triclinic
_space_group_IT_number 2
_space_group_name_Hall '-P 1'
_space_group_name_H-M_alt 'P -1'
_atom_sites_solution_hydrogens geom
_atom_sites_solution_primary dual
_audit_creation_date 2021-12-05
_audit_creation_method
;
Olex2 1.3
(compiled 2020.02.04 svn.rd84adfe8 for OlexSys, GUI svn.r6032)
;
_audit_update_record
;
2021-12-16 deposited with the CCDC.	2022-06-29 downloaded from the CCDC.
;
_cell_angle_alpha 88.157(3)
_cell_angle_beta 88.133(3)
_cell_angle_gamma 81.780(3)
_cell_formula_units_Z 1
_cell_length_a 10.4363(8)
_cell_length_b 15.0079(11)
_cell_length_c 15.7667(10)
_cell_measurement_reflns_used 5724
_cell_measurement_temperature 298
_cell_measurement_theta_max 66.623
_cell_measurement_theta_min 4.152
_cell_volume 2441.9(3)
_computing_cell_refinement 'SAINT V8.38A (Bruker, 2018)'
_computing_data_reduction 'SAINT V8.38A (Bruker, 2018)'
_computing_molecular_graphics 'Olex2 1.3 (Dolomanov et al., 2009)'
_computing_publication_material 'Olex2 1.3 (Dolomanov et al., 2009)'
_computing_structure_refinement 'SHELXL 2017/1 (Sheldrick, 2015)'
_computing_structure_solution 'SHELXT  (Sheldrick, 2015)'
_diffrn_ambient_temperature 298.0
_diffrn_measured_fraction_theta_full 0.992
_diffrn_measured_fraction_theta_max 0.992
_diffrn_measurement_device_type 'Bruker APEX-II CCD'
_diffrn_measurement_method '\f and \w scans'
_diffrn_radiation_type CuK\a
_diffrn_radiation_wavelength 1.54178
_diffrn_reflns_av_unetI/netI 0.0466
_diffrn_reflns_Laue_measured_fraction_full 0.992
_diffrn_reflns_Laue_measured_fraction_max 0.992
_diffrn_reflns_limit_h_max 12
_diffrn_reflns_limit_h_min -12
_diffrn_reflns_limit_k_max 17
_diffrn_reflns_limit_k_min -17
_diffrn_reflns_limit_l_max 18
_diffrn_reflns_limit_l_min 0
_diffrn_reflns_number 8489
_diffrn_reflns_point_group_measured_fraction_full 0.992
_diffrn_reflns_point_group_measured_fraction_max 0.992
_diffrn_reflns_theta_full 66.598
_diffrn_reflns_theta_max 66.598
_diffrn_reflns_theta_min 2.976
_diffrn_source_current 1.0
_diffrn_source_power 0.05
_diffrn_source_voltage 50.0
_diffrn_standards_number 0
_exptl_absorpt_coefficient_mu 2.584
_exptl_absorpt_correction_T_max 0.753
_exptl_absorpt_correction_T_min 0.618
_exptl_absorpt_correction_type multi-scan
_exptl_absorpt_process_details
;
 TWINABS-2012/1 (Bruker,2012) was used for absorption correction.

Final HKLF 4 output contains 49028 reflections, Rint = 0.0730
 (35880 with I > 3sig(I), Rint = 0.0704)
;
_exptl_crystal_colour orange
_exptl_crystal_colour_primary orange
_exptl_crystal_density_diffrn 1.561
_exptl_crystal_description block
_exptl_crystal_F_000 1168
_exptl_crystal_size_max 0.15
_exptl_crystal_size_mid 0.15
_exptl_crystal_size_min 0.08
_refine_diff_density_max 0.645
_refine_diff_density_min -0.517
_refine_diff_density_rms 0.071
_refine_ls_extinction_method none
_refine_ls_goodness_of_fit_ref 1.040
_refine_ls_hydrogen_treatment constr
_refine_ls_matrix_type full
_refine_ls_number_parameters 695
_refine_ls_number_reflns 8489
_refine_ls_number_restraints 0
_refine_ls_restrained_S_all 1.040
_refine_ls_R_factor_all 0.0493
_refine_ls_R_factor_gt 0.0451
_refine_ls_shift/su_max 0.001
_refine_ls_shift/su_mean 0.000
_refine_ls_structure_factor_coef Fsqd
_refine_ls_weighting_details 'w=1/[\s^2^(Fo^2^)+(0.0744P)^2^+2.2003P] where P=(Fo^2^+2Fc^2^)/3'
_refine_ls_weighting_scheme calc
_refine_ls_wR_factor_gt 0.1282
_refine_ls_wR_factor_ref 0.1326
_reflns_Friedel_coverage 0.000
_reflns_number_gt 7788
_reflns_number_total 8489
_reflns_threshold_expression 'I > 2\s(I)'
_cod_data_source_file d2sc02267b2.cif
_cod_data_source_block 194_wsj_0m_4_a
_cod_depositor_comments 'Adding full bibliography for 1567192--1567197.cif.'
_cod_database_code 1567197
_shelx_shelxl_version_number 2017/1
_shelx_space_group_comment
;
The symmetry employed for this shelxl refinement is uniquely defined
by the following loop, which should always be used as a source of
symmetry information in preference to the above space-group names.
They are only intended as comments.
;
_shelx_estimated_absorpt_t_max 0.820
_shelx_estimated_absorpt_t_min 0.698
_olex2_refinement_description
;
1. Twinned data refinement
 Scales: 0.7160(13)
 0.2840(13)
2. Fixed Uiso
 At 1.2 times of:
  All C(H) groups
3. Others
 Fixed Sof: O9(0.5)
4.a Aromatic/amide H refined with riding coordinates:
 C1(H1), C2(H2), C4(H4), C5(H5), C12(H12), C13(H13), C14(H14), C15(H15),
 C16(H16), C17(H17), C19(H19), C20(H20), C21(H21), C22(H22), C24(H24), C25(H25),
  C32(H32), C33(H33), C34(H34), C35(H35), C36(H36), C37(H37), C39(H39),
 C40(H40), C43(H43), C44(H44), C46(H46), C47(H47), C51(H51), C52(H52), C54(H54),
  C55(H55)
;
_olex2_submission_special_instructions 'No special instructions were received'

loop_
_space_group_symop_operation_xyz
'x, y, z'
'-x, -y, -z'

loop_
_atom_site_label
_atom_site_type_symbol
_atom_site_fract_x
_atom_site_fract_y
_atom_site_fract_z
_atom_site_U_iso_or_equiv
_atom_site_adp_type
_atom_site_occupancy
_atom_site_site_symmetry_order
_atom_site_calc_flag
_atom_site_refinement_flags_posn
_atom_site_refinement_flags_adp
_atom_site_refinement_flags_occupancy
_atom_site_disorder_assembly
_atom_site_disorder_group
Zn1 Zn 0.78356(4) 0.63532(3) -0.12406(2) 0.02253(12) Uani 1 1 d . . . . .
Zn2 Zn -0.26005(4) 0.90615(3) -0.10047(2) 0.02192(12) Uani 1 1 d . . . . .
S1 S -0.46342(12) 0.76111(8) 0.39834(7) 0.0530(3) Uani 1 1 d . . . . .
S2 S 0.98343(13) 0.79853(9) 0.35760(8) 0.0623(3) Uani 1 1 d . . . . .
O1 O -0.0921(2) 0.81984(17) -0.09303(17) 0.0376(6) Uani 1 1 d . . . . .
O2 O -0.0407(2) 0.67416(17) -0.12014(16) 0.0349(5) Uani 1 1 d . . . . .
O3 O 0.5688(2) 0.85449(15) -0.08807(14) 0.0292(5) Uani 1 1 d . . . . .
O4 O 0.6126(2) 0.71226(17) -0.12804(17) 0.0366(6) Uani 1 1 d . . . . .
O5 O 0.8057(3) 0.50332(17) -0.12904(17) 0.0438(6) Uani 1 1 d . . . . .
O6 O 0.6071(4) 0.5085(2) -0.1767(3) 0.0825(13) Uani 1 1 d . . . . .
O7 O 0.8803(3) 0.03130(18) -0.1189(2) 0.0513(7) Uani 1 1 d . . . . .
O8 O 0.6700(2) 0.04013(16) -0.11626(16) 0.0354(5) Uani 1 1 d . . . . .
N1 N -0.2661(2) 0.92128(17) 0.03569(16) 0.0243(5) Uani 1 1 d . . . . .
N2 N -0.2675(3) 0.8987(2) 0.76023(17) 0.0326(6) Uani 1 1 d . . . . .
N3 N 0.7806(3) 0.62556(19) 0.01416(17) 0.0318(6) Uani 1 1 d . . . . .
N4 N 0.8025(3) 0.6466(2) 0.73694(18) 0.0353(6) Uani 1 1 d . . . . .
N5 N -0.4111(3) 0.8167(2) 0.3197(2) 0.0436(7) Uani 1 1 d . . . . .
N6 N -0.4176(4) 0.8111(2) 0.4775(2) 0.0476(8) Uani 1 1 d . . . . .
N7 N 0.9312(4) 0.7429(2) 0.2838(2) 0.0476(8) Uani 1 1 d . . . . .
N8 N 0.9419(4) 0.7462(3) 0.4430(2) 0.0520(9) Uani 1 1 d . . . . .
C1 C -0.3805(3) 0.9269(2) 0.0787(2) 0.0259(6) Uani 1 1 d . . . . .
H1 H -0.454762 0.924040 0.048443 0.031 Uiso 1 1 calc R U . . .
C2 C -0.3931(3) 0.9367(2) 0.1654(2) 0.0283(7) Uani 1 1 d . . . . .
H2 H -0.473970 0.938969 0.192543 0.034 Uiso 1 1 calc R U . . .
C3 C -0.2839(3) 0.9431(2) 0.2120(2) 0.0276(6) Uani 1 1 d . . . . .
C4 C -0.1665(3) 0.9404(2) 0.1672(2) 0.0305(7) Uani 1 1 d . . . . .
H4 H -0.091365 0.945807 0.195639 0.037 Uiso 1 1 calc R U . . .
C5 C -0.1616(3) 0.9296(2) 0.0806(2) 0.0282(7) Uani 1 1 d . . . . .
H5 H -0.082035 0.928026 0.051911 0.034 Uiso 1 1 calc R U . . .
C6 C -0.2948(3) 0.9487(2) 0.3057(2) 0.0313(7) Uani 1 1 d . . . . .
C7 C -0.3543(3) 0.8830(3) 0.3530(2) 0.0342(7) Uani 1 1 d . . . . .
C8 C -0.3571(3) 0.8794(3) 0.4441(2) 0.0352(7) Uani 1 1 d . . . . .
C9 C -0.2994(3) 0.9409(3) 0.4906(2) 0.0362(8) Uani 1 1 d . . . . .
C10 C -0.2528(3) 1.0122(3) 0.4450(2) 0.0347(8) Uani 1 1 d . . . . .
C11 C -0.2502(3) 1.0157(2) 0.3523(2) 0.0319(7) Uani 1 1 d . . . . .
C12 C -0.2091(4) 1.0927(3) 0.3099(2) 0.0407(8) Uani 1 1 d . . . . .
H12 H -0.206209 1.095891 0.250891 0.049 Uiso 1 1 calc R U . . .
C13 C -0.1742(4) 1.1613(3) 0.3536(3) 0.0501(10) Uani 1 1 d . . . . .
H13 H -0.148908 1.211018 0.324367 0.060 Uiso 1 1 calc R U . . .
C14 C -0.1758(5) 1.1578(3) 0.4433(3) 0.0554(11) Uani 1 1 d . . . . .
H14 H -0.151391 1.205143 0.472672 0.066 Uiso 1 1 calc R U . . .
C15 C -0.2126(4) 1.0864(3) 0.4864(3) 0.0477(10) Uani 1 1 d . . . . .
H15 H -0.211878 1.085351 0.545432 0.057 Uiso 1 1 calc R U . . .
C16 C -0.3809(3) 0.9031(3) 0.7220(2) 0.0357(8) Uani 1 1 d . . . . .
H16 H -0.454038 0.896733 0.755588 0.043 Uiso 1 1 calc R U . . .
C17 C -0.3959(4) 0.9166(3) 0.6359(2) 0.0381(8) Uani 1 1 d . . . . .
H17 H -0.476955 0.918215 0.612570 0.046 Uiso 1 1 calc R U . . .
C18 C -0.2891(4) 0.9276(3) 0.5845(2) 0.0373(8) Uani 1 1 d . . . . .
C19 C -0.1704(4) 0.9224(3) 0.6236(2) 0.0509(11) Uani 1 1 d . . . . .
H19 H -0.095646 0.928364 0.591445 0.061 Uiso 1 1 calc R U . . .
C20 C -0.1647(4) 0.9083(3) 0.7105(2) 0.0445(9) Uani 1 1 d . . . . .
H20 H -0.084673 0.905279 0.735608 0.053 Uiso 1 1 calc R U . . .
C21 C 0.7280(4) 0.6925(3) 0.0627(2) 0.0433(9) Uani 1 1 d . . . . .
H21 H 0.682911 0.743352 0.036432 0.052 Uiso 1 1 calc R U . . .
C22 C 0.7364(4) 0.6910(3) 0.1501(2) 0.0447(9) Uani 1 1 d . . . . .
H22 H 0.696790 0.739324 0.181356 0.054 Uiso 1 1 calc R U . . .
C23 C 0.8049(3) 0.6162(2) 0.1905(2) 0.0327(7) Uani 1 1 d . . . . .
C24 C 0.8626(4) 0.5476(2) 0.1403(2) 0.0365(8) Uani 1 1 d . . . . .
H24 H 0.910998 0.496951 0.164692 0.044 Uiso 1 1 calc R U . . .
C25 C 0.8479(4) 0.5545(2) 0.0530(2) 0.0370(8) Uani 1 1 d . . . . .
H25 H 0.886878 0.507269 0.020022 0.044 Uiso 1 1 calc R U . . .
C26 C 0.8755(4) 0.6764(3) 0.3248(2) 0.0372(8) Uani 1 1 d . . . . .
C27 C 0.8151(4) 0.6120(2) 0.2842(2) 0.0350(8) Uani 1 1 d . . . . .
C28 C 0.7640(4) 0.5470(3) 0.3362(2) 0.0390(8) Uani 1 1 d . . . . .
C29 C 0.7718(4) 0.5476(3) 0.4282(2) 0.0420(9) Uani 1 1 d . . . . .
C30 C 0.8271(4) 0.6148(3) 0.4681(2) 0.0395(8) Uani 1 1 d . . . . .
C31 C 0.8819(4) 0.6780(3) 0.4156(2) 0.0399(8) Uani 1 1 d . . . . .
C32 C 0.7004(5) 0.4793(3) 0.3016(3) 0.0573(12) Uani 1 1 d . . . . .
H32 H 0.688275 0.478951 0.243461 0.069 Uiso 1 1 calc R U . . .
C33 C 0.6570(6) 0.4150(4) 0.3537(4) 0.0785(17) Uani 1 1 d . . . . .
H33 H 0.616905 0.370814 0.329530 0.094 Uiso 1 1 calc R U . . .
C34 C 0.6695(6) 0.4127(4) 0.4373(4) 0.0768(16) Uani 1 1 d . . . . .
H34 H 0.640129 0.366628 0.469957 0.092 Uiso 1 1 calc R U . . .
C35 C 0.7243(5) 0.4765(3) 0.4752(3) 0.0560(11) Uani 1 1 d . . . . .
H35 H 0.731131 0.473776 0.533966 0.067 Uiso 1 1 calc R U . . .
C36 C 0.6978(4) 0.6479(3) 0.6914(2) 0.0435(9) Uani 1 1 d . . . . .
H36 H 0.617252 0.656547 0.719304 0.052 Uiso 1 1 calc R U . . .
C37 C 0.7020(4) 0.6369(3) 0.6050(2) 0.0481(10) Uani 1 1 d . . . . .
H37 H 0.625666 0.637816 0.575937 0.058 Uiso 1 1 calc R U . . .
C38 C 0.8206(4) 0.6246(3) 0.5615(2) 0.0391(8) Uani 1 1 d . . . . .
C39 C 0.9305(4) 0.6259(3) 0.6084(2) 0.0462(10) Uani 1 1 d . . . . .
H39 H 1.012040 0.620215 0.581934 0.055 Uiso 1 1 calc R U . . .
C40 C 0.9167(4) 0.6359(3) 0.6950(2) 0.0454(9) Uani 1 1 d . . . . .
H40 H 0.991153 0.635166 0.726039 0.054 Uiso 1 1 calc R U . . .
C41 C -0.0127(3) 0.7512(2) -0.10651(18) 0.0247(6) Uani 1 1 d . . . . .
C42 C 0.1293(3) 0.7596(2) -0.10674(19) 0.0247(6) Uani 1 1 d . . . . .
C43 C 0.2219(3) 0.6864(2) -0.1273(3) 0.0422(9) Uani 1 1 d . . . . .
H43 H 0.195086 0.632282 -0.141000 0.051 Uiso 1 1 calc R U . . .
C44 C 0.3530(3) 0.6928(2) -0.1278(3) 0.0397(9) Uani 1 1 d . . . . .
H44 H 0.413389 0.643593 -0.142541 0.048 Uiso 1 1 calc R U . . .
C45 C 0.3941(3) 0.7730(2) -0.10620(19) 0.0240(6) Uani 1 1 d . . . . .
C46 C 0.3025(3) 0.8456(2) -0.0845(2) 0.0289(7) Uani 1 1 d . . . . .
H46 H 0.329508 0.899197 -0.069338 0.035 Uiso 1 1 calc R U . . .
C47 C 0.1707(3) 0.8394(2) -0.0852(2) 0.0282(7) Uani 1 1 d . . . . .
H47 H 0.110345 0.888859 -0.071124 0.034 Uiso 1 1 calc R U . . .
C48 C 0.5363(3) 0.7803(2) -0.10707(17) 0.0229(6) Uani 1 1 d . . . . .
C49 C 0.7093(4) 0.4673(3) -0.1502(3) 0.0457(9) Uani 1 1 d . . . . .
C50 C 0.7275(4) 0.3656(2) -0.1438(2) 0.0380(8) Uani 1 1 d . . . . .
C51 C 0.6211(4) 0.3206(3) -0.1518(4) 0.0621(14) Uani 1 1 d . . . . .
H51 H 0.539811 0.353267 -0.160947 0.074 Uiso 1 1 calc R U . . .
C52 C 0.6357(4) 0.2274(3) -0.1462(4) 0.0570(12) Uani 1 1 d . . . . .
H52 H 0.563845 0.197986 -0.151462 0.068 Uiso 1 1 calc R U . . .
C53 C 0.7558(3) 0.1776(2) -0.1330(2) 0.0314(7) Uani 1 1 d . . . . .
C54 C 0.8605(4) 0.2226(3) -0.1248(3) 0.0462(10) Uani 1 1 d . . . . .
H54 H 0.942040 0.190223 -0.116009 0.055 Uiso 1 1 calc R U . . .
C55 C 0.8453(4) 0.3163(3) -0.1295(3) 0.0461(9) Uani 1 1 d . . . . .
H55 H 0.916762 0.345781 -0.122782 0.055 Uiso 1 1 calc R U . . .
C56 C 0.7720(3) 0.0763(2) -0.1226(2) 0.0309(7) Uani 1 1 d . . . . .
O9 O 0.604(2) 0.4134(12) 0.6590(9) 0.204(9) Uani 0.5 1 d . . P . .

loop_
_atom_site_aniso_label
_atom_site_aniso_U_11
_atom_site_aniso_U_22
_atom_site_aniso_U_33
_atom_site_aniso_U_23
_atom_site_aniso_U_13
_atom_site_aniso_U_12
Zn1 0.0237(2) 0.0231(2) 0.0221(2) -0.00299(15) -0.00107(15) -0.00727(15)
Zn2 0.0240(2) 0.0229(2) 0.0197(2) -0.00119(15) -0.00107(15) -0.00574(15)
S1 0.0693(7) 0.0561(6) 0.0401(5) -0.0029(4) 0.0053(5) -0.0320(5)
S2 0.0759(8) 0.0697(8) 0.0497(6) 0.0006(5) -0.0093(5) -0.0379(6)
O1 0.0236(11) 0.0413(14) 0.0476(15) -0.0046(11) -0.0013(10) -0.0026(10)
O2 0.0283(11) 0.0383(13) 0.0413(14) -0.0119(11) 0.0004(10) -0.0142(10)
O3 0.0279(11) 0.0338(12) 0.0290(11) -0.0054(9) 0.0002(9) -0.0147(9)
O4 0.0239(11) 0.0394(14) 0.0467(14) -0.0097(11) -0.0014(10) -0.0030(10)
O5 0.0710(18) 0.0256(12) 0.0387(14) -0.0057(10) -0.0057(13) -0.0178(12)
O6 0.065(2) 0.0325(16) 0.149(4) 0.014(2) -0.011(2) -0.0052(15)
O7 0.0338(14) 0.0343(14) 0.085(2) 0.0013(14) -0.0007(14) -0.0024(11)
O8 0.0391(13) 0.0243(11) 0.0453(14) 0.0017(10) -0.0054(11) -0.0129(10)
N1 0.0252(12) 0.0271(13) 0.0214(12) -0.0016(10) -0.0006(10) -0.0058(10)
N2 0.0371(15) 0.0379(16) 0.0224(13) -0.0036(11) 0.0002(11) -0.0041(12)
N3 0.0398(15) 0.0331(15) 0.0232(13) -0.0037(11) -0.0016(11) -0.0071(12)
N4 0.0352(15) 0.0464(17) 0.0247(14) -0.0003(12) -0.0022(11) -0.0068(13)
N5 0.0537(19) 0.0474(19) 0.0338(16) -0.0055(14) 0.0021(14) -0.0205(15)
N6 0.060(2) 0.053(2) 0.0327(16) 0.0011(14) 0.0039(15) -0.0213(17)
N7 0.060(2) 0.052(2) 0.0343(17) 0.0032(14) -0.0047(15) -0.0227(17)
N8 0.065(2) 0.060(2) 0.0369(18) -0.0021(16) -0.0109(16) -0.0273(18)
C1 0.0265(15) 0.0280(16) 0.0240(15) -0.0019(12) -0.0026(12) -0.0060(12)
C2 0.0276(16) 0.0330(17) 0.0252(16) -0.0048(13) 0.0023(12) -0.0073(13)
C3 0.0312(16) 0.0313(16) 0.0222(15) -0.0035(12) -0.0012(12) -0.0100(13)
C4 0.0262(15) 0.0410(19) 0.0261(16) -0.0008(13) -0.0056(12) -0.0100(13)
C5 0.0247(15) 0.0342(17) 0.0265(16) -0.0027(13) 0.0002(12) -0.0067(13)
C6 0.0292(16) 0.0437(19) 0.0218(16) -0.0018(13) -0.0011(12) -0.0075(14)
C7 0.0363(18) 0.042(2) 0.0253(17) -0.0062(14) 0.0004(13) -0.0092(15)
C8 0.0385(18) 0.043(2) 0.0247(17) -0.0015(14) 0.0033(13) -0.0102(15)
C9 0.0376(18) 0.050(2) 0.0210(16) -0.0038(14) 0.0005(13) -0.0062(16)
C10 0.0383(18) 0.046(2) 0.0213(16) -0.0055(14) -0.0036(13) -0.0077(15)
C11 0.0321(17) 0.0416(19) 0.0230(16) -0.0035(14) -0.0016(13) -0.0085(14)
C12 0.045(2) 0.050(2) 0.0301(18) -0.0004(16) -0.0019(15) -0.0160(17)
C13 0.062(3) 0.050(2) 0.043(2) -0.0027(18) -0.0061(19) -0.025(2)
C14 0.073(3) 0.058(3) 0.040(2) -0.0116(19) -0.009(2) -0.024(2)
C15 0.060(2) 0.058(3) 0.0295(19) -0.0092(17) -0.0077(17) -0.018(2)
C16 0.0337(17) 0.050(2) 0.0233(16) -0.0002(14) 0.0018(13) -0.0058(15)
C17 0.0361(18) 0.054(2) 0.0247(17) -0.0040(15) -0.0020(14) -0.0062(16)
C18 0.0414(19) 0.050(2) 0.0202(16) -0.0037(14) -0.0016(14) -0.0061(16)
C19 0.040(2) 0.087(3) 0.0269(19) 0.0013(19) 0.0031(15) -0.012(2)
C20 0.0364(19) 0.073(3) 0.0255(18) 0.0017(17) -0.0016(14) -0.0115(18)
C21 0.063(2) 0.0360(19) 0.0289(18) -0.0043(15) -0.0092(17) 0.0032(17)
C22 0.065(3) 0.037(2) 0.0293(18) -0.0087(15) -0.0036(17) 0.0054(18)
C23 0.0401(18) 0.0353(18) 0.0243(16) -0.0018(13) -0.0009(13) -0.0108(14)
C24 0.044(2) 0.0333(18) 0.0308(18) -0.0006(14) -0.0036(15) -0.0009(15)
C25 0.046(2) 0.0367(19) 0.0263(17) -0.0067(14) 0.0001(14) 0.0000(15)
C26 0.043(2) 0.045(2) 0.0248(16) -0.0015(14) -0.0007(14) -0.0119(16)
C27 0.0442(19) 0.0376(19) 0.0241(16) -0.0040(14) -0.0024(14) -0.0078(15)
C28 0.047(2) 0.045(2) 0.0278(18) -0.0044(15) 0.0012(15) -0.0144(17)
C29 0.052(2) 0.048(2) 0.0267(18) -0.0009(15) 0.0013(15) -0.0121(18)
C30 0.048(2) 0.051(2) 0.0204(16) -0.0007(15) -0.0014(14) -0.0107(17)
C31 0.046(2) 0.051(2) 0.0255(17) -0.0044(15) -0.0060(15) -0.0139(17)
C32 0.082(3) 0.061(3) 0.037(2) -0.0114(19) 0.002(2) -0.037(2)
C33 0.105(4) 0.064(3) 0.076(4) -0.003(3) 0.023(3) -0.049(3)
C34 0.098(4) 0.066(3) 0.076(4) -0.004(3) 0.007(3) -0.047(3)
C35 0.077(3) 0.057(3) 0.036(2) 0.0059(19) 0.004(2) -0.023(2)
C36 0.0387(19) 0.066(3) 0.0259(17) -0.0004(17) -0.0025(15) -0.0063(18)
C37 0.041(2) 0.077(3) 0.0274(18) 0.0020(18) -0.0080(15) -0.013(2)
C38 0.048(2) 0.048(2) 0.0225(17) -0.0004(14) -0.0006(14) -0.0098(17)
C39 0.040(2) 0.072(3) 0.0253(18) -0.0008(17) 0.0008(15) -0.0064(19)
C40 0.0376(19) 0.069(3) 0.0288(19) 0.0009(18) -0.0038(15) -0.0038(18)
C41 0.0251(15) 0.0329(17) 0.0177(14) -0.0015(12) -0.0011(11) -0.0089(13)
C42 0.0221(14) 0.0282(16) 0.0249(15) -0.0030(12) -0.0023(11) -0.0063(12)
C43 0.0264(17) 0.0291(18) 0.074(3) -0.0213(18) -0.0002(17) -0.0100(14)
C44 0.0258(16) 0.0257(17) 0.069(3) -0.0177(17) -0.0008(16) -0.0032(13)
C45 0.0255(15) 0.0267(15) 0.0208(14) -0.0029(11) -0.0013(11) -0.0064(12)
C46 0.0279(16) 0.0231(15) 0.0379(18) -0.0072(13) 0.0001(13) -0.0103(12)
C47 0.0252(15) 0.0239(15) 0.0358(17) -0.0055(13) 0.0036(13) -0.0046(12)
C48 0.0242(15) 0.0324(17) 0.0138(13) -0.0022(11) -0.0015(11) -0.0088(13)
C49 0.060(3) 0.032(2) 0.047(2) 0.0002(16) 0.0044(19) -0.0137(18)
C50 0.047(2) 0.0263(17) 0.042(2) -0.0006(14) -0.0008(16) -0.0118(15)
C51 0.043(2) 0.031(2) 0.114(4) 0.002(2) -0.016(2) -0.0087(17)
C52 0.038(2) 0.029(2) 0.107(4) 0.006(2) -0.018(2) -0.0121(16)
C53 0.0359(17) 0.0270(17) 0.0327(17) -0.0007(13) -0.0014(14) -0.0089(13)
C54 0.0353(19) 0.0302(19) 0.074(3) 0.0083(18) -0.0052(18) -0.0081(15)
C55 0.043(2) 0.034(2) 0.066(3) -0.0009(18) -0.0049(19) -0.0206(16)
C56 0.0366(18) 0.0272(17) 0.0306(17) 0.0007(13) -0.0022(13) -0.0104(14)
O9 0.35(2) 0.212(16) 0.098(9) 0.007(9) -0.025(12) -0.197(18)

loop_
_atom_type_symbol
_atom_type_description
_atom_type_scat_dispersion_real
_atom_type_scat_dispersion_imag
_atom_type_scat_source
C C 0.0181 0.0091 'International Tables Vol C Tables 4.2.6.8 and 6.1.1.4'
H H 0.0000 0.0000 'International Tables Vol C Tables 4.2.6.8 and 6.1.1.4'
N N 0.0311 0.0180 'International Tables Vol C Tables 4.2.6.8 and 6.1.1.4'
O O 0.0492 0.0322 'International Tables Vol C Tables 4.2.6.8 and 6.1.1.4'
S S 0.3331 0.5567 'International Tables Vol C Tables 4.2.6.8 and 6.1.1.4'
Zn Zn -1.5491 0.6778 'International Tables Vol C Tables 4.2.6.8 and 6.1.1.4'

loop_
_geom_angle_atom_site_label_1
_geom_angle_atom_site_label_2
_geom_angle_atom_site_label_3
_geom_angle
_geom_angle_site_symmetry_1
_geom_angle_site_symmetry_3
_geom_angle_publ_flag
O2 Zn1 N3 88.40(11) 1_655 . ?
O2 Zn1 N4 87.20(11) 1_655 1_554 ?
O4 Zn1 O2 128.11(10) . 1_655 ?
O4 Zn1 N3 93.50(11) . . ?
O4 Zn1 N4 89.79(11) . 1_554 ?
O5 Zn1 O2 108.41(11) . 1_655 ?
O5 Zn1 O4 123.42(12) . . ?
O5 Zn1 N3 90.08(11) . . ?
O5 Zn1 N4 90.62(11) . 1_554 ?
N3 Zn1 N4 175.53(11) . 1_554 ?
O1 Zn2 O3 118.36(10) . 1_455 ?
O1 Zn2 O8 141.94(10) . 1_465 ?
O1 Zn2 N1 90.66(10) . . ?
O1 Zn2 N2 93.82(11) . 1_554 ?
O3 Zn2 O8 99.70(10) 1_455 1_465 ?
O3 Zn2 N1 88.34(9) 1_455 . ?
O3 Zn2 N2 89.81(10) 1_455 1_554 ?
O8 Zn2 N1 89.83(10) 1_465 . ?
O8 Zn2 N2 86.44(11) 1_465 1_554 ?
N1 Zn2 N2 175.51(10) . 1_554 ?
N6 S1 N5 102.16(18) . . ?
N7 S2 N8 102.83(18) . . ?
C41 O1 Zn2 158.1(2) . . ?
C41 O2 Zn1 128.4(2) . 1_455 ?
C48 O3 Zn2 132.8(2) . 1_655 ?
C48 O4 Zn1 151.7(2) . . ?
C49 O5 Zn1 117.6(3) . . ?
C56 O8 Zn2 102.8(2) . 1_645 ?
C1 N1 Zn2 119.5(2) . . ?
C5 N1 Zn2 123.5(2) . . ?
C5 N1 C1 116.9(3) . . ?
C16 N2 Zn2 120.8(2) . 1_556 ?
C20 N2 Zn2 121.2(2) . 1_556 ?
C20 N2 C16 116.6(3) . . ?
C21 N3 Zn1 122.9(2) . . ?
C21 N3 C25 117.0(3) . . ?
C25 N3 Zn1 119.5(2) . . ?
C36 N4 Zn1 118.8(2) . 1_556 ?
C36 N4 C40 117.0(3) . . ?
C40 N4 Zn1 123.0(2) . 1_556 ?
C7 N5 S1 106.4(3) . . ?
C8 N6 S1 106.0(3) . . ?
C26 N7 S2 105.2(3) . . ?
C31 N8 S2 105.1(3) . . ?
N1 C1 H1 118.3 . . ?
N1 C1 C2 123.3(3) . . ?
C2 C1 H1 118.3 . . ?
C1 C2 H2 120.3 . . ?
C1 C2 C3 119.5(3) . . ?
C3 C2 H2 120.3 . . ?
C2 C3 C6 120.0(3) . . ?
C4 C3 C2 117.2(3) . . ?
C4 C3 C6 122.7(3) . . ?
C3 C4 H4 120.1 . . ?
C5 C4 C3 119.9(3) . . ?
C5 C4 H4 120.1 . . ?
N1 C5 C4 123.2(3) . . ?
N1 C5 H5 118.4 . . ?
C4 C5 H5 118.4 . . ?
C7 C6 C3 119.1(3) . . ?
C11 C6 C3 124.4(3) . . ?
C11 C6 C7 116.6(3) . . ?
N5 C7 C6 125.5(3) . . ?
N5 C7 C8 112.6(3) . . ?
C6 C7 C8 121.9(3) . . ?
N6 C8 C7 112.9(3) . . ?
N6 C8 C9 125.9(3) . . ?
C9 C8 C7 121.2(3) . . ?
C8 C9 C18 119.4(3) . . ?
C10 C9 C8 117.4(3) . . ?
C10 C9 C18 123.2(3) . . ?
C9 C10 C11 120.9(3) . . ?
C9 C10 C15 122.0(3) . . ?
C15 C10 C11 117.0(3) . . ?
C6 C11 C10 121.4(3) . . ?
C6 C11 C12 120.4(3) . . ?
C12 C11 C10 118.1(3) . . ?
C11 C12 H12 119.2 . . ?
C13 C12 C11 121.6(4) . . ?
C13 C12 H12 119.2 . . ?
C12 C13 H13 119.8 . . ?
C12 C13 C14 120.5(4) . . ?
C14 C13 H13 119.8 . . ?
C13 C14 H14 119.8 . . ?
C15 C14 C13 120.4(4) . . ?
C15 C14 H14 119.8 . . ?
C10 C15 H15 118.8 . . ?
C14 C15 C10 122.5(4) . . ?
C14 C15 H15 118.8 . . ?
N2 C16 H16 118.0 . . ?
N2 C16 C17 124.1(3) . . ?
C17 C16 H16 118.0 . . ?
C16 C17 H17 120.4 . . ?
C16 C17 C18 119.2(3) . . ?
C18 C17 H17 120.4 . . ?
C17 C18 C9 121.5(3) . . ?
C17 C18 C19 117.2(3) . . ?
C19 C18 C9 121.3(3) . . ?
C18 C19 H19 120.3 . . ?
C20 C19 C18 119.4(4) . . ?
C20 C19 H19 120.3 . . ?
N2 C20 C19 123.4(4) . . ?
N2 C20 H20 118.3 . . ?
C19 C20 H20 118.3 . . ?
N3 C21 H21 118.1 . . ?
N3 C21 C22 123.7(3) . . ?
C22 C21 H21 118.1 . . ?
C21 C22 H22 120.4 . . ?
C21 C22 C23 119.1(3) . . ?
C23 C22 H22 120.4 . . ?
C22 C23 C27 120.6(3) . . ?
C24 C23 C22 117.4(3) . . ?
C24 C23 C27 122.0(3) . . ?
C23 C24 H24 120.2 . . ?
C23 C24 C25 119.5(3) . . ?
C25 C24 H24 120.2 . . ?
N3 C25 C24 123.1(3) . . ?
N3 C25 H25 118.4 . . ?
C24 C25 H25 118.4 . . ?
N7 C26 C27 124.5(3) . . ?
N7 C26 C31 113.5(3) . . ?
C27 C26 C31 121.9(3) . . ?
C26 C27 C23 119.8(3) . . ?
C28 C27 C23 123.0(3) . . ?
C28 C27 C26 117.2(3) . . ?
C27 C28 C29 121.1(3) . . ?
C27 C28 C32 121.7(3) . . ?
C32 C28 C29 117.2(4) . . ?
C30 C29 C28 121.1(3) . . ?
C30 C29 C35 121.8(4) . . ?
C35 C29 C28 117.1(4) . . ?
C29 C30 C31 117.5(3) . . ?
C29 C30 C38 122.3(3) . . ?
C31 C30 C38 120.0(3) . . ?
N8 C31 C26 113.3(3) . . ?
N8 C31 C30 125.6(3) . . ?
C30 C31 C26 121.1(3) . . ?
C28 C32 H32 120.0 . . ?
C33 C32 C28 120.1(4) . . ?
C33 C32 H32 120.0 . . ?
C32 C33 H33 118.6 . . ?
C34 C33 C32 122.8(5) . . ?
C34 C33 H33 118.6 . . ?
C33 C34 H34 119.7 . . ?
C33 C34 C35 120.7(5) . . ?
C35 C34 H34 119.7 . . ?
C29 C35 H35 119.1 . . ?
C34 C35 C29 121.9(4) . . ?
C34 C35 H35 119.1 . . ?
N4 C36 H36 118.3 . . ?
N4 C36 C37 123.4(4) . . ?
C37 C36 H36 118.3 . . ?
C36 C37 H37 120.2 . . ?
C36 C37 C38 119.7(4) . . ?
C38 C37 H37 120.2 . . ?
C37 C38 C30 120.5(3) . . ?
C39 C38 C30 122.2(3) . . ?
C39 C38 C37 117.2(3) . . ?
C38 C39 H39 120.5 . . ?
C40 C39 C38 118.9(4) . . ?
C40 C39 H39 120.5 . . ?
N4 C40 C39 123.7(4) . . ?
N4 C40 H40 118.1 . . ?
C39 C40 H40 118.1 . . ?
O1 C41 O2 125.6(3) . . ?
O1 C41 C42 118.1(3) . . ?
O2 C41 C42 116.3(3) . . ?
C43 C42 C41 120.4(3) . . ?
C47 C42 C41 120.9(3) . . ?
C47 C42 C43 118.7(3) . . ?
C42 C43 H43 119.4 . . ?
C44 C43 C42 121.3(3) . . ?
C44 C43 H43 119.4 . . ?
C43 C44 H44 120.1 . . ?
C43 C44 C45 119.8(3) . . ?
C45 C44 H44 120.1 . . ?
C44 C45 C48 119.9(3) . . ?
C46 C45 C44 119.2(3) . . ?
C46 C45 C48 120.9(3) . . ?
C45 C46 H46 119.6 . . ?
C45 C46 C47 120.9(3) . . ?
C47 C46 H46 119.6 . . ?
C42 C47 C46 120.1(3) . . ?
C42 C47 H47 119.9 . . ?
C46 C47 H47 119.9 . . ?
O3 C48 C45 117.7(3) . . ?
O4 C48 O3 125.3(3) . . ?
O4 C48 C45 117.0(3) . . ?
O5 C49 C50 115.2(4) . . ?
O6 C49 O5 125.1(4) . . ?
O6 C49 C50 119.6(4) . . ?
C51 C50 C49 119.4(4) . . ?
C55 C50 C49 121.9(3) . . ?
C55 C50 C51 118.8(3) . . ?
C50 C51 H51 119.9 . . ?
C52 C51 C50 120.3(4) . . ?
C52 C51 H51 119.9 . . ?
C51 C52 H52 119.6 . . ?
C53 C52 C51 120.8(4) . . ?
C53 C52 H52 119.6 . . ?
C52 C53 C56 121.3(3) . . ?
C54 C53 C52 118.6(3) . . ?
C54 C53 C56 120.0(3) . . ?
C53 C54 H54 119.7 . . ?
C53 C54 C55 120.5(4) . . ?
C55 C54 H54 119.7 . . ?
C50 C55 C54 121.1(3) . . ?
C50 C55 H55 119.5 . . ?
C54 C55 H55 119.5 . . ?
O7 C56 O8 121.6(3) . . ?
O7 C56 C53 121.2(3) . . ?
O8 C56 C53 117.1(3) . . ?

loop_
_geom_bond_atom_site_label_1
_geom_bond_atom_site_label_2
_geom_bond_distance
_geom_bond_site_symmetry_2
_geom_bond_publ_flag
Zn1 O2 2.006(2) 1_655 ?
Zn1 O4 1.984(2) . ?
Zn1 O5 1.965(2) . ?
Zn1 N3 2.179(3) . ?
Zn1 N4 2.197(3) 1_554 ?
Zn2 O1 2.030(2) . ?
Zn2 O3 2.048(2) 1_455 ?
Zn2 O8 2.049(2) 1_465 ?
Zn2 N1 2.164(2) . ?
Zn2 N2 2.207(3) 1_554 ?
S1 N5 1.597(3) . ?
S1 N6 1.597(4) . ?
S2 N7 1.607(3) . ?
S2 N8 1.616(4) . ?
O1 C41 1.245(4) . ?
O2 C41 1.259(4) . ?
O3 C48 1.256(4) . ?
O4 C48 1.249(4) . ?
O5 C49 1.267(5) . ?
O6 C49 1.232(6) . ?
O7 C56 1.234(4) . ?
O8 C56 1.262(4) . ?
N1 C1 1.347(4) . ?
N1 C5 1.342(4) . ?
N2 C16 1.338(5) . ?
N2 C20 1.330(5) . ?
N3 C21 1.327(5) . ?
N3 C25 1.333(5) . ?
N4 C36 1.324(5) . ?
N4 C40 1.335(5) . ?
N5 C7 1.356(5) . ?
N6 C8 1.362(5) . ?
N7 C26 1.361(5) . ?
N8 C31 1.361(5) . ?
C1 H1 0.9300 . ?
C1 C2 1.380(5) . ?
C2 H2 0.9300 . ?
C2 C3 1.393(5) . ?
C3 C4 1.390(5) . ?
C3 C6 1.482(4) . ?
C4 H4 0.9300 . ?
C4 C5 1.379(5) . ?
C5 H5 0.9300 . ?
C6 C7 1.419(5) . ?
C6 C11 1.404(5) . ?
C7 C8 1.435(5) . ?
C8 C9 1.409(5) . ?
C9 C10 1.405(5) . ?
C9 C18 1.492(5) . ?
C10 C11 1.460(5) . ?
C10 C15 1.429(5) . ?
C11 C12 1.429(5) . ?
C12 H12 0.9300 . ?
C12 C13 1.355(6) . ?
C13 H13 0.9300 . ?
C13 C14 1.413(6) . ?
C14 H14 0.9300 . ?
C14 C15 1.347(6) . ?
C15 H15 0.9300 . ?
C16 H16 0.9300 . ?
C16 C17 1.376(5) . ?
C17 H17 0.9300 . ?
C17 C18 1.383(5) . ?
C18 C19 1.392(5) . ?
C19 H19 0.9300 . ?
C19 C20 1.383(5) . ?
C20 H20 0.9300 . ?
C21 H21 0.9300 . ?
C21 C22 1.383(5) . ?
C22 H22 0.9300 . ?
C22 C23 1.389(5) . ?
C23 C24 1.376(5) . ?
C23 C27 1.483(5) . ?
C24 H24 0.9300 . ?
C24 C25 1.390(5) . ?
C25 H25 0.9300 . ?
C26 C27 1.408(5) . ?
C26 C31 1.437(5) . ?
C27 C28 1.407(5) . ?
C28 C29 1.456(5) . ?
C28 C32 1.421(6) . ?
C29 C30 1.407(6) . ?
C29 C35 1.418(6) . ?
C30 C31 1.409(5) . ?
C30 C38 1.483(5) . ?
C32 H32 0.9300 . ?
C32 C33 1.364(7) . ?
C33 H33 0.9300 . ?
C33 C34 1.328(8) . ?
C34 H34 0.9300 . ?
C34 C35 1.348(7) . ?
C35 H35 0.9300 . ?
C36 H36 0.9300 . ?
C36 C37 1.376(5) . ?
C37 H37 0.9300 . ?
C37 C38 1.388(6) . ?
C38 C39 1.388(5) . ?
C39 H39 0.9300 . ?
C39 C40 1.379(5) . ?
C40 H40 0.9300 . ?
C41 C42 1.505(4) . ?
C42 C43 1.395(5) . ?
C42 C47 1.385(4) . ?
C43 H43 0.9300 . ?
C43 C44 1.385(5) . ?
C44 H44 0.9300 . ?
C44 C45 1.390(5) . ?
C45 C46 1.386(5) . ?
C45 C48 1.504(4) . ?
C46 H46 0.9300 . ?
C46 C47 1.393(5) . ?
C47 H47 0.9300 . ?
C49 C50 1.512(5) . ?
C50 C51 1.390(6) . ?
C50 C55 1.363(6) . ?
C51 H51 0.9300 . ?
C51 C52 1.386(6) . ?
C52 H52 0.9300 . ?
C52 C53 1.383(5) . ?
C53 C54 1.376(5) . ?
C53 C56 1.509(5) . ?
C54 H54 0.9300 . ?
C54 C55 1.392(5) . ?
C55 H55 0.9300 . ?

loop_
_geom_torsion_atom_site_label_1
_geom_torsion_atom_site_label_2
_geom_torsion_atom_site_label_3
_geom_torsion_atom_site_label_4
_geom_torsion
_geom_torsion_site_symmetry_1
_geom_torsion_site_symmetry_2
_geom_torsion_site_symmetry_3
_geom_torsion_site_symmetry_4
_geom_torsion_publ_flag
Zn1 O2 C41 O1 -0.5(5) 1_455 . . . ?
Zn1 O2 C41 C42 179.5(2) 1_455 . . . ?
Zn1 O4 C48 O3 29.1(7) . . . . ?
Zn1 O4 C48 C45 -152.1(4) . . . . ?
Zn1 O5 C49 O6 8.2(6) . . . . ?
Zn1 O5 C49 C50 -173.7(3) . . . . ?
Zn1 N3 C21 C22 -173.3(3) . . . . ?
Zn1 N3 C25 C24 172.9(3) . . . . ?
Zn1 N4 C36 C37 -166.8(4) 1_556 . . . ?
Zn1 N4 C40 C39 167.4(3) 1_556 . . . ?
Zn2 O1 C41 O2 -31.0(9) . . . . ?
Zn2 O1 C41 C42 149.1(5) . . . . ?
Zn2 O3 C48 O4 11.9(5) 1_655 . . . ?
Zn2 O3 C48 C45 -166.9(2) 1_655 . . . ?
Zn2 O8 C56 O7 0.1(4) 1_645 . . . ?
Zn2 O8 C56 C53 -178.5(2) 1_645 . . . ?
Zn2 N1 C1 C2 -179.9(2) . . . . ?
Zn2 N1 C5 C4 179.1(3) . . . . ?
Zn2 N2 C16 C17 166.8(3) 1_556 . . . ?
Zn2 N2 C20 C19 -166.5(4) 1_556 . . . ?
S1 N5 C7 C6 -179.8(3) . . . . ?
S1 N5 C7 C8 1.5(4) . . . . ?
S1 N6 C8 C7 -0.3(4) . . . . ?
S1 N6 C8 C9 -179.2(3) . . . . ?
S2 N7 C26 C27 179.1(3) . . . . ?
S2 N7 C26 C31 -0.1(4) . . . . ?
S2 N8 C31 C26 -0.4(4) . . . . ?
S2 N8 C31 C30 -179.0(4) . . . . ?
O1 C41 C42 C43 -175.5(3) . . . . ?
O1 C41 C42 C47 5.6(5) . . . . ?
O2 C41 C42 C43 4.5(5) . . . . ?
O2 C41 C42 C47 -174.3(3) . . . . ?
O5 C49 C50 C51 169.3(4) . . . . ?
O5 C49 C50 C55 -10.0(6) . . . . ?
O6 C49 C50 C51 -12.6(7) . . . . ?
O6 C49 C50 C55 168.2(5) . . . . ?
N1 C1 C2 C3 1.4(5) . . . . ?
N2 C16 C17 C18 -0.9(6) . . . . ?
N3 C21 C22 C23 0.9(7) . . . . ?
N4 C36 C37 C38 -0.5(7) . . . . ?
N5 S1 N6 C8 1.1(3) . . . . ?
N5 C7 C8 N6 -0.8(5) . . . . ?
N5 C7 C8 C9 178.1(3) . . . . ?
N6 S1 N5 C7 -1.6(3) . . . . ?
N6 C8 C9 C10 -173.9(4) . . . . ?
N6 C8 C9 C18 6.8(6) . . . . ?
N7 S2 N8 C31 0.3(4) . . . . ?
N7 C26 C27 C23 -2.4(6) . . . . ?
N7 C26 C27 C28 179.0(4) . . . . ?
N7 C26 C31 N8 0.4(5) . . . . ?
N7 C26 C31 C30 179.0(4) . . . . ?
N8 S2 N7 C26 -0.1(3) . . . . ?
C1 N1 C5 C4 2.2(5) . . . . ?
C1 C2 C3 C4 0.8(5) . . . . ?
C1 C2 C3 C6 -176.7(3) . . . . ?
C2 C3 C4 C5 -1.4(5) . . . . ?
C2 C3 C6 C7 52.4(5) . . . . ?
C2 C3 C6 C11 -127.5(4) . . . . ?
C3 C4 C5 N1 -0.1(5) . . . . ?
C3 C6 C7 N5 -4.6(6) . . . . ?
C3 C6 C7 C8 174.0(3) . . . . ?
C3 C6 C11 C10 -173.9(3) . . . . ?
C3 C6 C11 C12 10.4(5) . . . . ?
C4 C3 C6 C7 -125.0(4) . . . . ?
C4 C3 C6 C11 55.1(5) . . . . ?
C5 N1 C1 C2 -2.9(5) . . . . ?
C6 C3 C4 C5 176.0(3) . . . . ?
C6 C7 C8 N6 -179.6(3) . . . . ?
C6 C7 C8 C9 -0.6(6) . . . . ?
C6 C11 C12 C13 175.3(4) . . . . ?
C7 C6 C11 C10 6.2(5) . . . . ?
C7 C6 C11 C12 -169.5(3) . . . . ?
C7 C8 C9 C10 7.3(5) . . . . ?
C7 C8 C9 C18 -172.0(3) . . . . ?
C8 C9 C10 C11 -7.2(5) . . . . ?
C8 C9 C10 C15 169.3(4) . . . . ?
C8 C9 C18 C17 -52.5(5) . . . . ?
C8 C9 C18 C19 125.1(4) . . . . ?
C9 C10 C11 C6 0.4(5) . . . . ?
C9 C10 C11 C12 176.2(3) . . . . ?
C9 C10 C15 C14 -175.5(4) . . . . ?
C9 C18 C19 C20 -178.8(4) . . . . ?
C10 C9 C18 C17 128.2(4) . . . . ?
C10 C9 C18 C19 -54.1(6) . . . . ?
C10 C11 C12 C13 -0.5(6) . . . . ?
C11 C6 C7 N5 175.3(4) . . . . ?
C11 C6 C7 C8 -6.1(5) . . . . ?
C11 C10 C15 C14 1.1(6) . . . . ?
C11 C12 C13 C14 0.9(7) . . . . ?
C12 C13 C14 C15 -0.2(8) . . . . ?
C13 C14 C15 C10 -0.8(7) . . . . ?
C15 C10 C11 C6 -176.3(3) . . . . ?
C15 C10 C11 C12 -0.5(5) . . . . ?
C16 N2 C20 C19 0.2(6) . . . . ?
C16 C17 C18 C9 179.1(4) . . . . ?
C16 C17 C18 C19 1.3(6) . . . . ?
C17 C18 C19 C20 -1.1(7) . . . . ?
C18 C9 C10 C11 172.1(3) . . . . ?
C18 C9 C10 C15 -11.4(6) . . . . ?
C18 C19 C20 N2 0.3(7) . . . . ?
C20 N2 C16 C17 0.1(6) . . . . ?
C21 N3 C25 C24 1.1(6) . . . . ?
C21 C22 C23 C24 0.8(6) . . . . ?
C21 C22 C23 C27 -179.5(4) . . . . ?
C22 C23 C24 C25 -1.5(6) . . . . ?
C22 C23 C27 C26 -61.5(5) . . . . ?
C22 C23 C27 C28 117.0(4) . . . . ?
C23 C24 C25 N3 0.5(6) . . . . ?
C23 C27 C28 C29 -177.5(3) . . . . ?
C23 C27 C28 C32 1.1(6) . . . . ?
C24 C23 C27 C26 118.2(4) . . . . ?
C24 C23 C27 C28 -63.4(5) . . . . ?
C25 N3 C21 C22 -1.9(6) . . . . ?
C26 C27 C28 C29 1.0(6) . . . . ?
C26 C27 C28 C32 179.6(4) . . . . ?
C27 C23 C24 C25 178.9(3) . . . . ?
C27 C26 C31 N8 -178.9(4) . . . . ?
C27 C26 C31 C30 -0.3(6) . . . . ?
C27 C28 C29 C30 1.9(6) . . . . ?
C27 C28 C29 C35 -176.5(4) . . . . ?
C27 C28 C32 C33 177.2(5) . . . . ?
C28 C29 C30 C31 -3.9(6) . . . . ?
C28 C29 C30 C38 171.6(4) . . . . ?
C28 C29 C35 C34 -2.6(7) . . . . ?
C28 C32 C33 C34 1.1(10) . . . . ?
C29 C28 C32 C33 -4.2(7) . . . . ?
C29 C30 C31 N8 -178.5(4) . . . . ?
C29 C30 C31 C26 3.1(6) . . . . ?
C29 C30 C38 C37 -56.9(6) . . . . ?
C29 C30 C38 C39 126.0(5) . . . . ?
C30 C29 C35 C34 179.0(5) . . . . ?
C30 C38 C39 C40 179.5(4) . . . . ?
C31 C26 C27 C23 176.8(3) . . . . ?
C31 C26 C27 C28 -1.8(6) . . . . ?
C31 C30 C38 C37 118.4(5) . . . . ?
C31 C30 C38 C39 -58.6(6) . . . . ?
C32 C28 C29 C30 -176.7(4) . . . . ?
C32 C28 C29 C35 4.8(6) . . . . ?
C32 C33 C34 C35 1.5(11) . . . . ?
C33 C34 C35 C29 -0.7(10) . . . . ?
C35 C29 C30 C31 174.5(4) . . . . ?
C35 C29 C30 C38 -10.0(7) . . . . ?
C36 N4 C40 C39 -0.3(6) . . . . ?
C36 C37 C38 C30 -178.5(4) . . . . ?
C36 C37 C38 C39 -1.4(7) . . . . ?
C37 C38 C39 C40 2.4(6) . . . . ?
C38 C30 C31 N8 6.0(6) . . . . ?
C38 C30 C31 C26 -172.5(4) . . . . ?
C38 C39 C40 N4 -1.7(7) . . . . ?
C40 N4 C36 C37 1.4(6) . . . . ?
C41 C42 C43 C44 -179.9(4) . . . . ?
C41 C42 C47 C46 179.1(3) . . . . ?
C42 C43 C44 C45 1.0(7) . . . . ?
C43 C42 C47 C46 0.2(5) . . . . ?
C43 C44 C45 C46 -0.1(6) . . . . ?
C43 C44 C45 C48 -179.7(4) . . . . ?
C44 C45 C46 C47 -0.8(5) . . . . ?
C44 C45 C48 O3 179.2(3) . . . . ?
C44 C45 C48 O4 0.3(5) . . . . ?
C45 C46 C47 C42 0.7(5) . . . . ?
C46 C45 C48 O3 -0.5(4) . . . . ?
C46 C45 C48 O4 -179.4(3) . . . . ?
C47 C42 C43 C44 -1.0(6) . . . . ?
C48 C45 C46 C47 178.8(3) . . . . ?
C49 C50 C51 C52 180.0(5) . . . . ?
C49 C50 C55 C54 -179.3(4) . . . . ?
C50 C51 C52 C53 -0.2(9) . . . . ?
C51 C50 C55 C54 1.5(7) . . . . ?
C51 C52 C53 C54 0.5(8) . . . . ?
C51 C52 C53 C56 177.1(5) . . . . ?
C52 C53 C54 C55 0.2(7) . . . . ?
C52 C53 C56 O7 173.1(4) . . . . ?
C52 C53 C56 O8 -8.4(5) . . . . ?
C53 C54 C55 C50 -1.2(7) . . . . ?
C54 C53 C56 O7 -10.4(6) . . . . ?
C54 C53 C56 O8 168.2(4) . . . . ?
C55 C50 C51 C52 -0.8(8) . . . . ?
C56 C53 C54 C55 -176.4(4) . . . . ?

loop_
_twin_individual_id
_twin_individual_mass_fraction_refined
1 0.7160(13)
2 0.2840(13)
